data_4349825
loop_
_publ_author_name
'Li, Min-Yu'
'Zhang, Hai-Xia'
'Wang, Fei'
'Zhang, Jian'

_publ_section_title
;
 Synthesis of zeolitic tetrazolate-imidazolate frameworks (ZTIFs) in
 ethylene glycol
;
_journal_issue 3
_journal_name_full 'Inorganic Chemistry Frontiers'
_journal_page_first 675
_journal_paper_doi 10.1039/C7QI00765E
_journal_volume 5
_journal_year 2018
_chemical_formula_moiety 'C26 H18 N32 O16 Zn5'
_chemical_formula_sum 'C26 H18 N32 O16 Zn5'
_chemical_formula_weight 1361.67
_space_group_crystal_system orthorhombic
_space_group_IT_number 72
_space_group_name_Hall '-I 2 2c'
_space_group_name_H-M_alt 'I b a m'
_atom_sites_solution_hydrogens geom
_audit_creation_method SHELXL-2014/7
_audit_update_record
;
2017-11-28 deposited with the CCDC.
2018-01-08 downloaded from the CCDC.
;
_cell_angle_alpha 90
_cell_angle_beta 90
_cell_angle_gamma 90
_cell_formula_units_Z 4
_cell_length_a 11.0060(19)
_cell_length_b 22.801(4)
_cell_length_c 24.571(4)
_cell_measurement_reflns_used 8989
_cell_measurement_temperature 293(2)
_cell_measurement_theta_max 27.4855
_cell_measurement_theta_min 2.6395
_cell_volume 6166.0(18)
_computing_structure_refinement 'SHELXL-2014/7 (Sheldrick, 2014)'
_diffrn_ambient_temperature 293(2)
_diffrn_measured_fraction_theta_full 0.988
_diffrn_measured_fraction_theta_max 0.980
_diffrn_measurement_device_type
;
Saturn724+ (2x2 bin mode)
;
_diffrn_measurement_method CCD_Profile_fitting
_diffrn_radiation_type MoK\a
_diffrn_radiation_wavelength 0.71073
_diffrn_reflns_av_R_equivalents 0.0210
_diffrn_reflns_av_unetI/netI 0.0130
_diffrn_reflns_Laue_measured_fraction_full 0.988
_diffrn_reflns_Laue_measured_fraction_max 0.980
_diffrn_reflns_limit_h_max 14
_diffrn_reflns_limit_h_min -14
_diffrn_reflns_limit_k_max 27
_diffrn_reflns_limit_k_min -27
_diffrn_reflns_limit_l_max 31
_diffrn_reflns_limit_l_min -31
_diffrn_reflns_number 23634
_diffrn_reflns_point_group_measured_fraction_full 0.988
_diffrn_reflns_point_group_measured_fraction_max 0.980
_diffrn_reflns_theta_full 25.242
_diffrn_reflns_theta_max 27.482
_diffrn_reflns_theta_min 2.640
_diffrn_source 'Sealed Tube'
_exptl_absorpt_coefficient_mu 1.995
_exptl_absorpt_correction_T_max 1.0000
_exptl_absorpt_correction_T_min 0.9142
_exptl_absorpt_correction_type multi-scan
_exptl_crystal_colour 'pale yellow'
_exptl_crystal_density_diffrn 1.467
_exptl_crystal_description Prism
_exptl_crystal_F_000 2704
_exptl_crystal_size_max 0.2000
_exptl_crystal_size_mid 0.2000
_exptl_crystal_size_min 0.2000
_platon_squeeze_details
;
;
_refine_diff_density_max 1.427
_refine_diff_density_min -0.649
_refine_diff_density_rms 0.166
_refine_ls_extinction_method none
_refine_ls_goodness_of_fit_ref 1.212
_refine_ls_hydrogen_treatment constr
_refine_ls_matrix_type full
_refine_ls_number_parameters 181
_refine_ls_number_reflns 3551
_refine_ls_number_restraints 0
_refine_ls_restrained_S_all 1.212
_refine_ls_R_factor_all 0.0533
_refine_ls_R_factor_gt 0.0513
_refine_ls_shift/su_max 0.005
_refine_ls_shift/su_mean 0.001
_refine_ls_structure_factor_coef Fsqd
_refine_ls_weighting_details 'w=1/[\s^2^(Fo^2^)+(0.1095P)^2^+15.2663P] where P=(Fo^2^+2Fc^2^)/3'
_refine_ls_weighting_scheme calc
_refine_ls_wR_factor_gt 0.1871
_refine_ls_wR_factor_ref 0.1893
_reflns_Friedel_coverage 0.000
_reflns_number_gt 3355
_reflns_number_total 3551
_reflns_threshold_expression 'I > 2\s(I)'
_cod_data_source_file c7qi00765e2.cif
_cod_data_source_block ZTIF-11
_cod_depositor_comments
;
The following automatic conversions were performed:

data item '_exptl_absorpt_correction_type' value 'Multi-scan' was
changed to 'multi-scan' in accordance with the
/home/saulius/struct/COD-crude-data/automatic-downloads/DataCite-retrospective/RSC/depositions/lib/dictionaries/cif_core.dic
dictionary named 'cif_core.dic' version 2.4.2 last updated on
2011-04-26.

Automatic conversion script
Id: cif_fix_values 6909 2019-04-08 15:41:33Z antanas 
;
_cod_database_code 4349825
_shelx_shelxl_version_number 2014/7
_shelx_space_group_comment
;
The symmetry employed for this shelxl refinement is uniquely defined
by the following loop, which should always be used as a source of
symmetry information in preference to the above space-group names.
They are only intended as comments.
;

loop_
_space_group_symop_operation_xyz
'x, y, z'
'-x, -y, z'
'x, -y, -z+1/2'
'-x, y, -z+1/2'
'x+1/2, y+1/2, z+1/2'
'-x+1/2, -y+1/2, z+1/2'
'x+1/2, -y+1/2, -z+1'
'-x+1/2, y+1/2, -z+1'
'-x, -y, -z'
'x, y, -z'
'-x, y, z-1/2'
'x, -y, z-1/2'
'-x+1/2, -y+1/2, -z+1/2'
'x+1/2, y+1/2, -z+1/2'
'-x+1/2, y+1/2, z'
'x+1/2, -y+1/2, z'

loop_
_atom_site_label
_atom_site_type_symbol
_atom_site_fract_x
_atom_site_fract_y
_atom_site_fract_z
_atom_site_U_iso_or_equiv
_atom_site_adp_type
_atom_site_occupancy
_atom_site_site_symmetry_order
_atom_site_calc_flag
_atom_site_refinement_flags_posn
_atom_site_refinement_flags_adp
_atom_site_refinement_flags_occupancy
Zn1 Zn 0.22308(4) 0.19602(2) 0.37430(2) 0.0341(2) Uani 1 1 d . . .
Zn2 Zn 0.0000 0.0000 0.2500 0.0385(3) Uani 1 4 d S T P
N1 N 0.2527(4) 0.19162(19) 0.45576(15) 0.0478(9) Uani 1 1 d . . .
N3 N 0.3900(3) 0.21909(16) 0.34845(13) 0.0377(7) Uani 1 1 d . . .
N4 N 0.2045(3) 0.11150(17) 0.35080(15) 0.0422(8) Uani 1 1 d . . .
N5 N 0.1517(3) 0.12946(16) 0.25701(13) 0.0419(8) Uani 1 1 d . . .
N6 N 0.4160(3) 0.30993(17) 0.39698(18) 0.0462(9) Uani 1 1 d . . .
O7 O 0.1892(4) 0.17993(16) 0.26089(14) 0.0545(8) Uani 1 1 d . . .
N8 N 0.5793(3) 0.25536(17) 0.35462(13) 0.0409(8) Uani 1 1 d . . .
C10 C 0.4614(3) 0.26129(19) 0.36647(15) 0.0355(8) Uani 1 1 d . . .
N11 N 0.1156(4) 0.03797(16) 0.30395(15) 0.0452(8) Uani 1 1 d . . .
O12 O 0.1109(4) 0.10805(15) 0.21455(13) 0.0570(8) Uani 1 1 d . . .
O13 O 0.4892(3) 0.34564(17) 0.41484(18) 0.0654(10) Uani 1 1 d . . .
O14 O 0.3056(3) 0.31315(18) 0.4032(2) 0.0688(12) Uani 1 1 d . . .
C15 C 0.1898(8) 0.1929(4) 0.5000 0.065(2) Uani 1 2 d S T P
H15A H 0.1035 0.1947 0.5000 0.078 Uiso 1 2 calc R U P
C16 C 0.4668(4) 0.1831(2) 0.3216(2) 0.0522(11) Uani 1 1 d . . .
H16A H 0.4444 0.1481 0.3031 0.063 Uiso 1 1 calc R U .
C18 C 0.1964(5) 0.0631(2) 0.3834(2) 0.0537(11) Uani 1 1 d . . .
H18A H 0.2238 0.0608 0.4200 0.064 Uiso 1 1 calc R U .
C19 C 0.5821(4) 0.2052(2) 0.3255(2) 0.0549(12) Uani 1 1 d . . .
H19A H 0.6528 0.1879 0.3101 0.066 Uiso 1 1 calc R U .
C20 C 0.1561(4) 0.09295(18) 0.30422(16) 0.0392(8) Uani 1 1 d . . .
C22 C 0.1426(5) 0.0186(2) 0.3551(2) 0.0553(12) Uani 1 1 d . . .
H22A H 0.1266 -0.0196 0.3687 0.066 Uiso 1 1 calc R U .
N27 N 0.3642(6) 0.1901(7) 0.4738(2) 0.226(8) Uani 1 1 d . . .

loop_
_atom_site_aniso_label
_atom_site_aniso_U_11
_atom_site_aniso_U_22
_atom_site_aniso_U_33
_atom_site_aniso_U_23
_atom_site_aniso_U_13
_atom_site_aniso_U_12
Zn1 0.0254(3) 0.0471(3) 0.0298(3) -0.00217(16) -0.00042(14) -0.00052(15)
Zn2 0.0476(5) 0.0334(5) 0.0344(4) 0.000 0.000 0.000
N1 0.0425(17) 0.070(3) 0.0307(18) -0.0007(15) -0.0002(16) 0.0002(16)
N3 0.0272(14) 0.053(2) 0.0333(15) -0.0043(14) 0.0024(12) -0.0036(14)
N4 0.0424(17) 0.046(2) 0.0380(17) -0.0053(14) -0.0048(14) -0.0011(14)
N5 0.0421(17) 0.050(2) 0.0337(16) -0.0026(14) 0.0057(13) -0.0063(15)
N6 0.0315(16) 0.051(2) 0.056(2) -0.0088(16) 0.0018(16) 0.0002(14)
O7 0.066(2) 0.0525(19) 0.0453(18) 0.0005(14) 0.0062(15) -0.0199(17)
N8 0.0259(15) 0.060(2) 0.0371(16) -0.0076(15) 0.0040(12) -0.0016(14)
C10 0.0252(16) 0.049(2) 0.0323(16) -0.0003(15) -0.0004(13) 0.0000(15)
N11 0.052(2) 0.0380(18) 0.0451(19) -0.0018(14) -0.0065(15) -0.0009(15)
O12 0.073(2) 0.063(2) 0.0348(15) -0.0046(14) -0.0046(15) -0.0144(17)
O13 0.0438(17) 0.063(2) 0.089(3) -0.029(2) 0.0028(17) -0.0065(16)
O14 0.0314(15) 0.069(2) 0.106(3) -0.025(2) 0.0113(19) 0.0052(15)
C15 0.044(4) 0.119(7) 0.031(3) 0.000 0.000 -0.001(4)
C16 0.037(2) 0.068(3) 0.051(2) -0.024(2) 0.0086(18) -0.006(2)
C18 0.065(3) 0.051(3) 0.046(2) 0.005(2) -0.014(2) 0.002(2)
C19 0.0312(19) 0.076(3) 0.058(3) -0.026(2) 0.0092(19) -0.0001(19)
C20 0.0363(18) 0.045(2) 0.0362(18) -0.0024(16) -0.0005(14) -0.0005(16)
C22 0.071(3) 0.047(3) 0.048(2) 0.0056(19) -0.013(2) 0.002(2)
N27 0.055(3) 0.59(2) 0.036(3) -0.005(6) -0.004(3) 0.074(7)

loop_
_atom_type_symbol
_atom_type_description
_atom_type_scat_dispersion_real
_atom_type_scat_dispersion_imag
_atom_type_scat_source
C C 0.0033 0.0016 'International Tables Vol C Tables 4.2.6.8 and 6.1.1.4'
H H 0.0000 0.0000 'International Tables Vol C Tables 4.2.6.8 and 6.1.1.4'
N N 0.0061 0.0033 'International Tables Vol C Tables 4.2.6.8 and 6.1.1.4'
O O 0.0106 0.0060 'International Tables Vol C Tables 4.2.6.8 and 6.1.1.4'
Zn Zn 0.2839 1.4301 'International Tables Vol C Tables 4.2.6.8 and 6.1.1.4'

loop_
_geom_angle_atom_site_label_1
_geom_angle_atom_site_label_2
_geom_angle_atom_site_label_3
_geom_angle
_geom_angle_site_symmetry_1
_geom_angle_site_symmetry_3
N8 Zn1 N3 120.20(14) 16_455 .
N8 Zn1 N4 112.35(15) 16_455 .
N3 Zn1 N4 104.55(15) . .
N8 Zn1 N1 113.23(16) 16_455 .
N3 Zn1 N1 100.22(15) . .
N4 Zn1 N1 104.52(16) . .
N11 Zn2 N11 129.5(2) . 4
N11 Zn2 N11 98.5(2) . 2
N11 Zn2 N11 102.5(2) 4 2
N11 Zn2 N11 102.5(2) . 3
N11 Zn2 N11 98.5(2) 4 3
N11 Zn2 N11 129.5(2) 2 3
C15 N1 N27 102.6(5) . .
C15 N1 Zn1 138.1(4) . .
N27 N1 Zn1 119.2(4) . .
C10 N3 C16 103.6(3) . .
C10 N3 Zn1 128.9(3) . .
C16 N3 Zn1 124.5(3) . .
C20 N4 C18 102.8(4) . .
C20 N4 Zn1 126.1(3) . .
C18 N4 Zn1 127.5(3) . .
O7 N5 O12 124.0(4) . .
O7 N5 C20 118.2(3) . .
O12 N5 C20 117.9(4) . .
O13 N6 O14 124.5(4) . .
O13 N6 C10 118.3(4) . .
O14 N6 C10 117.2(4) . .
C10 N8 C19 102.9(4) . .
C10 N8 Zn1 131.5(3) . 16
C19 N8 Zn1 125.6(3) . 16
N3 C10 N8 115.6(4) . .
N3 C10 N6 122.3(3) . .
N8 C10 N6 122.1(4) . .
C20 N11 C22 103.2(4) . .
C20 N11 Zn2 127.9(3) . .
C22 N11 Zn2 126.8(3) . .
N1 C15 N1 114.9(7) 10_556 .
N3 C16 C19 108.8(4) . .
C22 C18 N4 109.2(4) . .
N8 C19 C16 109.1(4) . .
N11 C20 N4 116.0(4) . .
N11 C20 N5 122.2(4) . .
N4 C20 N5 121.8(4) . .
N11 C22 C18 108.9(4) . .
N27 N27 N1 109.9(3) 10_556 .

loop_
_geom_bond_atom_site_label_1
_geom_bond_atom_site_label_2
_geom_bond_distance
_geom_bond_site_symmetry_2
Zn1 N8 1.992(3) 16_455
Zn1 N3 2.014(3) .
Zn1 N4 2.022(4) .
Zn1 N1 2.030(4) .
Zn2 N11 2.031(4) .
Zn2 N11 2.031(4) 4
Zn2 N11 2.031(4) 2
Zn2 N11 2.031(4) 3
N1 C15 1.289(6) .
N1 N27 1.306(8) .
N3 C10 1.319(5) .
N3 C16 1.350(5) .
N4 C20 1.331(5) .
N4 C18 1.367(6) .
N5 O7 1.226(5) .
N5 O12 1.236(5) .
N5 C20 1.429(5) .
N6 O13 1.226(5) .
N6 O14 1.227(5) .
N6 C10 1.429(6) .
N8 C10 1.336(5) .
N8 C19 1.350(6) .
N8 Zn1 1.992(3) 16
N11 C20 1.331(5) .
N11 C22 1.364(6) .
C15 N1 1.289(6) 10_556
C16 C19 1.369(6) .
C18 C22 1.367(7) .
N27 N27 1.286(12) 10_556

loop_
_platon_squeeze_void_nr
_platon_squeeze_void_average_x
_platon_squeeze_void_average_y
_platon_squeeze_void_average_z
_platon_squeeze_void_volume
_platon_squeeze_void_count_electrons
1 -0.210 0.000 -0.028 1021.3 36.4
2 -0.018 0.500 0.135 1021.3 36.4
